data_4035288
loop_
_publ_author_name
'Koronatov, Alexander N.'
'Rostovskii, Nikolai V.'
'Khlebnikov, Alexander F.'
'Novikov, Mikhail S.'

_publ_section_title
;
 Rh(II)-Catalyzed Ring Expansion of Pyrazoles with Diazocarbonyl Compounds
 as a Method for the Preparation of 1,2-Dihydropyrimidines.
;
_journal_issue 16
_journal_name_full 'The Journal of organic chemistry'
_journal_page_first 9210
_journal_page_last 9219
_journal_paper_doi 10.1021/acs.joc.8b01228
_journal_volume 83
_journal_year 2018
_chemical_formula_moiety 'C20 H17 F3 N2 O2'
_chemical_formula_sum 'C20 H17 F3 N2 O2'
_chemical_formula_weight 374.35
_space_group_crystal_system triclinic
_space_group_IT_number 2
_space_group_name_Hall '-P 1'
_space_group_name_H-M_alt 'P -1'
_atom_sites_solution_hydrogens geom
_atom_sites_solution_primary iterative
_audit_creation_date 2017-12-27
_audit_creation_method
;
Olex2 1.2
(compiled 2017.08.10 svn.r3458 for OlexSys, GUI svn.r5381)
;
_cell_angle_alpha 89.277(6)
_cell_angle_beta 80.133(6)
_cell_angle_gamma 68.721(8)
_cell_formula_units_Z 2
_cell_length_a 8.1579(7)
_cell_length_b 9.1776(8)
_cell_length_c 12.6068(7)
_cell_measurement_reflns_used 2823
_cell_measurement_temperature 100(2)
_cell_measurement_theta_max 30.2760
_cell_measurement_theta_min 3.1400
_cell_volume 865.25(13)
_computing_cell_refinement
;
CrysAlisPro, Agilent Technologies,
Version 1.171.36.32 (release 02-08-2013 CrysAlis171 .NET)
(compiled Aug  2 2013,16:46:58)
;
_computing_data_collection
;
CrysAlisPro, Agilent Technologies,
Version 1.171.36.32 (release 02-08-2013 CrysAlis171 .NET)
(compiled Aug  2 2013,16:46:58)
;
_computing_data_reduction
;
CrysAlisPro, Agilent Technologies,
Version 1.171.36.32 (release 02-08-2013 CrysAlis171 .NET)
(compiled Aug  2 2013,16:46:58)
;
_computing_molecular_graphics 'Olex2 (Dolomanov et al., 2009)'
_computing_publication_material 'Olex2 (Dolomanov et al., 2009)'
_computing_structure_refinement 'ShelXL (Sheldrick, 2015)'
_computing_structure_solution
;
Superflip (Palatinus & Chapuis, 2007;Palatinus & van der Lee, 2008;
Palatinus et al., 2012)
;
_diffrn_ambient_temperature 100(2)
_diffrn_detector_area_resol_mean 16.2096
_diffrn_measured_fraction_theta_full 0.996
_diffrn_measured_fraction_theta_max 0.996
_diffrn_measurement_details
;
#__ type_ start__ end____ width___ exp.time_
  1 omega  -92.00   -7.00   1.0000    1.0000
omega____ theta____ kappa____ phi______ frames
    -      -22.5803  -77.0000   30.0000 85

#__ type_ start__ end____ width___ exp.time_
  2 omega  -95.00   39.00   1.0000    1.0000
omega____ theta____ kappa____ phi______ frames
    -      -22.5803    0.0000   30.0000 134

#__ type_ start__ end____ width___ exp.time_
  3 omega   63.00   88.00   1.0000    1.0000
omega____ theta____ kappa____ phi______ frames
    -       23.5178 -178.0000  120.0000 25

#__ type_ start__ end____ width___ exp.time_
  4 omega   13.00   65.00   1.0000    1.0000
omega____ theta____ kappa____ phi______ frames
    -       23.5178  -99.0000  -60.0000 52

#__ type_ start__ end____ width___ exp.time_
  5 omega    7.00   66.00   1.0000    1.0000
omega____ theta____ kappa____ phi______ frames
    -       23.5178 -101.0000  150.0000 59

#__ type_ start__ end____ width___ exp.time_
  6 omega   17.00   82.00   1.0000    1.0000
omega____ theta____ kappa____ phi______ frames
    -       23.5178   57.0000 -120.0000 65
;
_diffrn_measurement_device_type 'Xcalibur, Eos'
_diffrn_measurement_method '\w scans'
_diffrn_orient_matrix_UB_11 -0.0062844000
_diffrn_orient_matrix_UB_12 0.0350115000
_diffrn_orient_matrix_UB_13 -0.0503666000
_diffrn_orient_matrix_UB_21 0.0886565000
_diffrn_orient_matrix_UB_22 -0.0508118000
_diffrn_orient_matrix_UB_23 -0.0209394000
_diffrn_orient_matrix_UB_31 -0.0330928000
_diffrn_orient_matrix_UB_32 -0.0556026000
_diffrn_orient_matrix_UB_33 -0.0171930000
_diffrn_radiation_monochromator graphite
_diffrn_radiation_type MoK\a
_diffrn_radiation_wavelength 0.71073
_diffrn_reflns_av_R_equivalents 0.0262
_diffrn_reflns_av_unetI/netI 0.0411
_diffrn_reflns_Laue_measured_fraction_full 0.996
_diffrn_reflns_Laue_measured_fraction_max 0.996
_diffrn_reflns_limit_h_max 10
_diffrn_reflns_limit_h_min -10
_diffrn_reflns_limit_k_max 11
_diffrn_reflns_limit_k_min -11
_diffrn_reflns_limit_l_max 16
_diffrn_reflns_limit_l_min -16
_diffrn_reflns_number 7263
_diffrn_reflns_point_group_measured_fraction_full 0.996
_diffrn_reflns_point_group_measured_fraction_max 0.996
_diffrn_reflns_theta_full 25.242
_diffrn_reflns_theta_max 27.498
_diffrn_reflns_theta_min 2.822
_diffrn_source 'Enhance (Mo) X-ray Source'
_exptl_absorpt_coefficient_mu 0.115
_exptl_absorpt_correction_T_max 1.00000
_exptl_absorpt_correction_T_min 0.87745
_exptl_absorpt_correction_type multi-scan
_exptl_absorpt_process_details
;
CrysAlisPro, Agilent Technologies,
Version 1.171.36.32 (release 02-08-2013 CrysAlis171 .NET)
(compiled Aug  2 2013,16:46:58)
Empirical absorption correction using spherical harmonics,
 implemented in SCALE3 ABSPACK scaling algorithm.
;
_exptl_crystal_colour colorless
_exptl_crystal_density_diffrn 1.437
_exptl_crystal_density_method 'not measured'
_exptl_crystal_description tables
_exptl_crystal_F_000 388
_exptl_crystal_size_max 0.32
_exptl_crystal_size_mid 0.24
_exptl_crystal_size_min 0.14
_refine_diff_density_max 0.427
_refine_diff_density_min -0.295
_refine_diff_density_rms 0.051
_refine_ls_extinction_method none
_refine_ls_goodness_of_fit_ref 1.029
_refine_ls_hydrogen_treatment constr
_refine_ls_matrix_type full
_refine_ls_number_parameters 245
_refine_ls_number_reflns 3960
_refine_ls_number_restraints 0
_refine_ls_restrained_S_all 1.029
_refine_ls_R_factor_all 0.0479
_refine_ls_R_factor_gt 0.0399
_refine_ls_shift/su_max 0.001
_refine_ls_shift/su_mean 0.000
_refine_ls_structure_factor_coef Fsqd
_refine_ls_weighting_details 'w=1/[\s^2^(Fo^2^)+(0.0419P)^2^+0.3436P] where P=(Fo^2^+2Fc^2^)/3'
_refine_ls_weighting_scheme calc
_refine_ls_wR_factor_gt 0.0949
_refine_ls_wR_factor_ref 0.1025
_reflns_Friedel_coverage 0.000
_reflns_number_gt 3391
_reflns_number_total 3960
_reflns_threshold_expression 'I > 2\s(I)'
_cod_data_source_file jo8b01228_si_002.cif
_cod_data_source_block renv41
_cod_database_code 4035288
_shelx_shelxl_version_number 2014/7
_chemical_oxdiff_formula 'C2 f3 o2 h170 N2'
_shelx_space_group_comment
;
The symmetry employed for this shelxl refinement is uniquely defined
by the following loop, which should always be used as a source of
symmetry information in preference to the above space-group names.
They are only intended as comments.
;
_reflns_odcompleteness_completeness 99.89
_reflns_odcompleteness_iscentric 1
_reflns_odcompleteness_theta 28.51
_olex2_refinement_description
;
1. Fixed Uiso
 At 1.2 times of:
  All C(H) groups, All C(H,H) groups
 At 1.5 times of:
  All C(H,H,H) groups
2.a Secondary CH2 refined with riding coordinates:
 C13(H13A,H13B)
2.b Aromatic/amide H refined with riding coordinates:
 C8(H8), C16(H16), C20(H20), C19(H19), C10(H10), C2(H2), C18(H18), C17(H17),
 C4(H4), C6(H6), C7(H7), C9(H9)
2.c Idealised Me refined as rotating group:
 C14(H14A,H14B,H14C)
;
_olex2_submission_special_instructions 'No special instructions were received'

loop_
_space_group_symop_operation_xyz
'x, y, z'
'-x, -y, -z'

loop_
_atom_site_label
_atom_site_type_symbol
_atom_site_fract_x
_atom_site_fract_y
_atom_site_fract_z
_atom_site_U_iso_or_equiv
_atom_site_adp_type
_atom_site_occupancy
_atom_site_site_symmetry_order
_atom_site_calc_flag
_atom_site_refinement_flags_posn
F1 F 0.32596(11) 0.66562(9) 0.21724(7) 0.0216(2) Uani 1 1 d .
F2 F 0.04344(12) 0.72280(10) 0.22596(7) 0.0232(2) Uani 1 1 d .
O1 O -0.12413(14) 1.02658(12) 0.16213(8) 0.0216(2) Uani 1 1 d .
O2 O -0.05039(12) 1.20052(11) 0.24866(7) 0.0151(2) Uani 1 1 d .
F3 F 0.20146(12) 0.77129(10) 0.08417(6) 0.0211(2) Uani 1 1 d .
C13 C -0.20083(18) 1.32691(16) 0.21802(11) 0.0179(3) Uani 1 1 d .
H13A H -0.3124 1.3147 0.2484 0.021 Uiso 1 1 calc R
H13B H -0.1899 1.3267 0.1402 0.021 Uiso 1 1 calc R
C12 C -0.02590(18) 1.05832(16) 0.21047(10) 0.0142(3) Uani 1 1 d .
N1 N 0.30155(15) 0.97726(13) 0.21549(9) 0.0130(2) Uani 1 1 d .
C8 C 0.3305(2) 1.31779(17) -0.00644(11) 0.0210(3) Uani 1 1 d .
H8 H 0.3349 1.3947 -0.0544 0.025 Uiso 1 1 calc R
N2 N 0.08733(15) 0.93061(13) 0.36082(9) 0.0144(2) Uani 1 1 d .
C15 C 0.53566(17) 0.79314(15) 0.44418(10) 0.0131(3) Uani 1 1 d .
C16 C 0.50813(18) 0.68746(16) 0.51979(11) 0.0168(3) Uani 1 1 d .
H16 H 0.4021 0.6686 0.5290 0.020 Uiso 1 1 calc R
C20 C 0.69564(18) 0.82031(16) 0.43320(11) 0.0158(3) Uani 1 1 d .
H20 H 0.7163 0.8910 0.3842 0.019 Uiso 1 1 calc R
C19 C 0.82362(19) 0.74279(17) 0.49479(11) 0.0187(3) Uani 1 1 d .
H19 H 0.9296 0.7616 0.4863 0.022 Uiso 1 1 calc R
C10 C 0.24846(18) 1.09554(16) 0.04184(10) 0.0153(3) Uani 1 1 d .
H10 H 0.2014 1.0221 0.0252 0.018 Uiso 1 1 calc R
C2 C 0.21304(18) 0.89152(15) 0.41698(10) 0.0143(3) Uani 1 1 d .
H2 H 0.1815 0.8785 0.4899 0.017 Uiso 1 1 calc R
C3 C 0.39881(17) 0.86608(15) 0.37685(10) 0.0132(3) Uani 1 1 d .
C18 C 0.79547(19) 0.63764(17) 0.56888(11) 0.0198(3) Uani 1 1 d .
H18 H 0.8819 0.5859 0.6099 0.024 Uiso 1 1 calc R
C17 C 0.6368(2) 0.61043(17) 0.58119(11) 0.0200(3) Uani 1 1 d .
H17 H 0.6166 0.5402 0.6308 0.024 Uiso 1 1 calc R
C4 C 0.43107(18) 0.92294(15) 0.27888(10) 0.0132(3) Uani 1 1 d .
H4 H 0.5440 0.9254 0.2537 0.016 Uiso 1 1 calc R
C6 C 0.38983(18) 1.19683(16) 0.16013(11) 0.0165(3) Uani 1 1 d .
H6 H 0.4337 1.1931 0.2239 0.020 Uiso 1 1 calc R
C7 C 0.4002(2) 1.30882(17) 0.08749(12) 0.0211(3) Uani 1 1 d .
H7 H 0.4540 1.3783 0.1017 0.025 Uiso 1 1 calc R
C9 C 0.25429(19) 1.21157(17) -0.02834(11) 0.0181(3) Uani 1 1 d .
H9 H 0.2065 1.2182 -0.0909 0.022 Uiso 1 1 calc R
C5 C 0.31369(17) 1.08971(15) 0.13776(10) 0.0130(3) Uani 1 1 d .
C1 C 0.14174(18) 0.93666(15) 0.24453(10) 0.0132(3) Uani 1 1 d .
C11 C 0.17686(19) 0.77331(16) 0.19181(11) 0.0162(3) Uani 1 1 d .
C14 C -0.1969(2) 1.47693(17) 0.26142(12) 0.0238(3) Uani 1 1 d .
H14A H -0.0877 1.4892 0.2288 0.036 Uiso 1 1 calc GR
H14B H -0.2037 1.4741 0.3382 0.036 Uiso 1 1 calc GR
H14C H -0.2969 1.5635 0.2450 0.036 Uiso 1 1 calc GR

loop_
_atom_site_aniso_label
_atom_site_aniso_U_11
_atom_site_aniso_U_22
_atom_site_aniso_U_33
_atom_site_aniso_U_23
_atom_site_aniso_U_13
_atom_site_aniso_U_12
F1 0.0243(5) 0.0137(4) 0.0253(4) -0.0005(3) -0.0079(3) -0.0038(4)
F2 0.0268(5) 0.0225(5) 0.0265(5) -0.0004(3) -0.0028(4) -0.0171(4)
O1 0.0209(5) 0.0210(5) 0.0264(5) -0.0010(4) -0.0107(4) -0.0089(4)
O2 0.0135(5) 0.0131(5) 0.0175(5) -0.0008(4) -0.0049(4) -0.0024(4)
F3 0.0300(5) 0.0193(4) 0.0149(4) -0.0028(3) -0.0036(3) -0.0102(4)
C13 0.0148(7) 0.0172(7) 0.0190(7) 0.0004(5) -0.0065(5) -0.0012(6)
C12 0.0146(6) 0.0157(6) 0.0128(6) 0.0007(5) -0.0017(5) -0.0064(5)
N1 0.0130(5) 0.0139(5) 0.0124(5) 0.0009(4) -0.0019(4) -0.0055(5)
C8 0.0256(8) 0.0198(7) 0.0189(7) 0.0072(5) -0.0038(6) -0.0101(6)
N2 0.0148(6) 0.0153(6) 0.0133(5) 0.0002(4) -0.0009(4) -0.0066(5)
C15 0.0136(6) 0.0128(6) 0.0113(6) -0.0022(5) -0.0014(5) -0.0032(5)
C16 0.0146(7) 0.0194(7) 0.0170(7) 0.0022(5) -0.0016(5) -0.0075(6)
C20 0.0161(7) 0.0138(6) 0.0166(6) -0.0003(5) -0.0012(5) -0.0052(5)
C19 0.0146(7) 0.0202(7) 0.0221(7) -0.0013(5) -0.0041(5) -0.0067(6)
C10 0.0152(7) 0.0177(7) 0.0134(6) -0.0009(5) -0.0017(5) -0.0070(6)
C2 0.0155(7) 0.0144(6) 0.0129(6) 0.0011(5) -0.0006(5) -0.0062(5)
C3 0.0128(6) 0.0129(6) 0.0130(6) -0.0013(5) -0.0017(5) -0.0037(5)
C18 0.0165(7) 0.0222(7) 0.0174(7) -0.0004(5) -0.0058(5) -0.0020(6)
C17 0.0222(7) 0.0210(7) 0.0154(7) 0.0045(5) -0.0028(5) -0.0067(6)
C4 0.0124(6) 0.0131(6) 0.0141(6) -0.0002(5) -0.0016(5) -0.0048(5)
C6 0.0178(7) 0.0175(7) 0.0146(6) 0.0002(5) -0.0037(5) -0.0067(6)
C7 0.0260(8) 0.0188(7) 0.0223(7) 0.0018(6) -0.0053(6) -0.0124(6)
C9 0.0183(7) 0.0217(7) 0.0137(6) 0.0020(5) -0.0043(5) -0.0061(6)
C5 0.0115(6) 0.0125(6) 0.0129(6) 0.0003(5) 0.0003(5) -0.0030(5)
C1 0.0143(6) 0.0130(6) 0.0126(6) -0.0003(5) -0.0020(5) -0.0055(5)
C11 0.0190(7) 0.0156(7) 0.0158(6) 0.0008(5) -0.0034(5) -0.0081(6)
C14 0.0275(8) 0.0163(7) 0.0247(8) 0.0008(6) -0.0091(6) -0.0026(6)

loop_
_atom_type_symbol
_atom_type_description
_atom_type_scat_dispersion_real
_atom_type_scat_dispersion_imag
_atom_type_scat_source
C C 0.0033 0.0016 'International Tables Vol C Tables 4.2.6.8 and 6.1.1.4'
H H 0.0000 0.0000 'International Tables Vol C Tables 4.2.6.8 and 6.1.1.4'
N N 0.0061 0.0033 'International Tables Vol C Tables 4.2.6.8 and 6.1.1.4'
O O 0.0106 0.0060 'International Tables Vol C Tables 4.2.6.8 and 6.1.1.4'
F F 0.0171 0.0103 'International Tables Vol C Tables 4.2.6.8 and 6.1.1.4'

loop_
_geom_angle_atom_site_label_1
_geom_angle_atom_site_label_2
_geom_angle_atom_site_label_3
_geom_angle
C12 O2 C13 115.07(10)
O2 C13 H13A 110.4
O2 C13 H13B 110.4
O2 C13 C14 106.78(11)
H13A C13 H13B 108.6
C14 C13 H13A 110.4
C14 C13 H13B 110.4
O1 C12 O2 125.61(13)
O1 C12 C1 124.43(12)
O2 C12 C1 109.83(10)
C4 N1 C5 119.18(10)
C4 N1 C1 117.16(10)
C5 N1 C1 122.80(10)
C7 C8 H8 120.2
C9 C8 H8 120.2
C9 C8 C7 119.62(13)
C2 N2 C1 116.36(11)
C16 C15 C3 118.92(12)
C20 C15 C16 118.11(12)
C20 C15 C3 122.92(12)
C15 C16 H16 119.5
C17 C16 C15 120.95(12)
C17 C16 H16 119.5
C15 C20 H20 119.7
C19 C20 C15 120.60(12)
C19 C20 H20 119.7
C20 C19 H19 119.6
C18 C19 C20 120.80(13)
C18 C19 H19 119.6
C9 C10 H10 120.3
C9 C10 C5 119.48(12)
C5 C10 H10 120.3
N2 C2 H2 117.1
N2 C2 C3 125.87(12)
C3 C2 H2 117.1
C2 C3 C15 120.41(11)
C4 C3 C15 124.62(12)
C4 C3 C2 114.83(12)
C19 C18 H18 120.4
C19 C18 C17 119.22(13)
C17 C18 H18 120.4
C16 C17 C18 120.31(13)
C16 C17 H17 119.8
C18 C17 H17 119.8
N1 C4 H4 119.0
C3 C4 N1 122.01(12)
C3 C4 H4 119.0
C7 C6 H6 120.0
C7 C6 C5 120.04(12)
C5 C6 H6 120.0
C8 C7 H7 119.9
C6 C7 C8 120.23(13)
C6 C7 H7 119.9
C8 C9 H9 119.6
C10 C9 C8 120.77(12)
C10 C9 H9 119.6
C10 C5 N1 121.45(11)
C6 C5 N1 118.75(11)
C6 C5 C10 119.79(12)
C12 C1 C11 109.13(10)
N1 C1 C12 112.94(10)
N1 C1 C11 109.83(11)
N2 C1 C12 103.48(10)
N2 C1 N1 113.58(10)
N2 C1 C11 107.57(10)
F1 C11 C1 110.46(10)
F2 C11 F1 106.78(11)
F2 C11 F3 107.75(10)
F2 C11 C1 112.10(11)
F3 C11 F1 106.39(11)
F3 C11 C1 113.00(11)
C13 C14 H14A 109.5
C13 C14 H14B 109.5
C13 C14 H14C 109.5
H14A C14 H14B 109.5
H14A C14 H14C 109.5
H14B C14 H14C 109.5

loop_
_geom_bond_atom_site_label_1
_geom_bond_atom_site_label_2
_geom_bond_distance
F1 C11 1.3461(16)
F2 C11 1.3361(15)
O1 C12 1.1999(16)
O2 C13 1.4556(16)
O2 C12 1.3298(16)
F3 C11 1.3367(15)
C13 H13A 0.9700
C13 H13B 0.9700
C13 C14 1.5010(19)
C12 C1 1.5435(19)
N1 C4 1.3786(17)
N1 C5 1.4320(16)
N1 C1 1.4690(16)
C8 H8 0.9300
C8 C7 1.388(2)
C8 C9 1.385(2)
N2 C2 1.2874(17)
N2 C1 1.4636(16)
C15 C16 1.4003(18)
C15 C20 1.3993(18)
C15 C3 1.4775(18)
C16 H16 0.9300
C16 C17 1.3881(19)
C20 H20 0.9300
C20 C19 1.3870(19)
C19 H19 0.9300
C19 C18 1.386(2)
C10 H10 0.9300
C10 C9 1.3848(19)
C10 C5 1.3952(18)
C2 H2 0.9300
C2 C3 1.4458(18)
C3 C4 1.3561(18)
C18 H18 0.9300
C18 C17 1.388(2)
C17 H17 0.9300
C4 H4 0.9300
C6 H6 0.9300
C6 C7 1.3838(19)
C6 C5 1.3936(18)
C7 H7 0.9300
C9 H9 0.9300
C1 C11 1.5555(18)
C14 H14A 0.9600
C14 H14B 0.9600
C14 H14C 0.9600

loop_
_geom_torsion_atom_site_label_1
_geom_torsion_atom_site_label_2
_geom_torsion_atom_site_label_3
_geom_torsion_atom_site_label_4
_geom_torsion
O1 C12 C1 N1 130.82(14)
O1 C12 C1 N2 -105.93(14)
O1 C12 C1 C11 8.37(18)
O2 C12 C1 N1 -53.16(14)
O2 C12 C1 N2 70.08(12)
O2 C12 C1 C11 -175.61(10)
C13 O2 C12 O1 -6.51(19)
C13 O2 C12 C1 177.54(10)
C12 O2 C13 C14 -175.74(11)
C12 C1 C11 F1 177.96(10)
C12 C1 C11 F2 -63.09(14)
C12 C1 C11 F3 58.91(14)
N1 C1 C11 F1 53.66(14)
N1 C1 C11 F2 172.61(10)
N1 C1 C11 F3 -65.39(14)
N2 C2 C3 C15 -168.43(12)
N2 C2 C3 C4 15.7(2)
N2 C1 C11 F1 -70.41(13)
N2 C1 C11 F2 48.55(14)
N2 C1 C11 F3 170.54(10)
C15 C16 C17 C18 0.3(2)
C15 C20 C19 C18 -0.4(2)
C15 C3 C4 N1 174.18(12)
C16 C15 C20 C19 0.80(19)
C16 C15 C3 C2 29.09(18)
C16 C15 C3 C4 -155.42(13)
C20 C15 C16 C17 -0.8(2)
C20 C15 C3 C2 -153.38(12)
C20 C15 C3 C4 22.1(2)
C20 C19 C18 C17 -0.1(2)
C19 C18 C17 C16 0.1(2)
C2 N2 C1 C12 -152.62(11)
C2 N2 C1 N1 -29.80(16)
C2 N2 C1 C11 91.96(13)
C2 C3 C4 N1 -10.10(18)
C3 C15 C16 C17 176.90(12)
C3 C15 C20 C19 -176.76(12)
C4 N1 C5 C10 149.38(13)
C4 N1 C5 C6 -31.73(18)
C4 N1 C1 C12 152.16(11)
C4 N1 C1 N2 34.71(16)
C4 N1 C1 C11 -85.78(13)
C7 C8 C9 C10 -0.6(2)
C7 C6 C5 N1 -178.74(13)
C7 C6 C5 C10 0.2(2)
C9 C8 C7 C6 -1.6(2)
C9 C10 C5 N1 176.54(12)
C9 C10 C5 C6 -2.3(2)
C5 N1 C4 C3 154.97(12)
C5 N1 C1 C12 -17.10(16)
C5 N1 C1 N2 -134.55(12)
C5 N1 C1 C11 104.96(13)
C5 C10 C9 C8 2.6(2)
C5 C6 C7 C8 1.8(2)
C1 N1 C4 C3 -14.70(18)
C1 N1 C5 C10 -41.56(18)
C1 N1 C5 C6 137.33(13)
C1 N2 C2 C3 5.41(19)
